data_5000399
loop_
_publ_author_name
'Santos, Erich C.'
'Pinkerton, Anthony B.'
'Kinkead, Scott A.'
'Hurlburt, Paul K.'
'Jasper, Steve A.'
'Sellers, Christopher W.'
'Huffman, John C.'
'Todd, Lee J.'

_publ_section_title
;
 Syntheses of nido-9,11-X~2~-7,8-C~2~B~9~H~10~- anions (X=Cl, Br or I) and the
 synthesis and structural characterization of
 N(C~2~H~5~)~4~[commo-3,3'-Co(4,7-Br~2~-3,1,2-CoC~2~B~9~H~9~)~2~]
;
_journal_issue 15
_journal_name_full Polyhedron
_journal_page_first 1777
_journal_page_last 1781
_journal_paper_doi 10.1016/S0277-5387(00)00461-7
_journal_volume 19
_journal_year 2000
_chemical_formula_moiety ?
_chemical_formula_sum 'C12 H38 B18 Br4 Co N'
_chemical_formula_weight 769.588
_space_group_IT_number 2
_symmetry_cell_setting triclinic
_symmetry_space_group_name_Hall '-P 1'
_symmetry_space_group_name_H-M 'P -1'
_cell_angle_alpha 91.49(5)
_cell_angle_beta 105.33(4)
_cell_angle_gamma 72.87(5)
_cell_formula_units_Z 2
_cell_length_a 10.660(8)
_cell_length_b 16.048(15)
_cell_length_c 8.225(5)
_cell_measurement_reflns_used 18
_cell_measurement_temperature 103.15
_cell_measurement_theta_max 11.28
_cell_measurement_theta_min 9.85
_cell_volume 1294.8(18)
_diffrn_ambient_temperature 103.15
_diffrn_detector 'scintillation detector'
_diffrn_measured_fraction_theta_full 1
_diffrn_measured_fraction_theta_max 1
_diffrn_measurement_device_type 'refurbished Picker diffractometer'
_diffrn_measurement_method '\q/2\q scans'
_diffrn_radiation_type 'Mo K\a'
_diffrn_radiation_wavelength 0.71069
_diffrn_reflns_av_R_equivalents .070
_diffrn_reflns_limit_h_max 11
_diffrn_reflns_limit_h_min -11
_diffrn_reflns_limit_k_max 17
_diffrn_reflns_limit_k_min -16
_diffrn_reflns_limit_l_max 8
_diffrn_reflns_limit_l_min -8
_diffrn_reflns_number 4156
_diffrn_reflns_theta_full 22.4996
_diffrn_reflns_theta_max 22.4996
_diffrn_reflns_theta_min 3.33003
_diffrn_standards_decay_% 5.6
_diffrn_standards_interval_count 400
_diffrn_standards_number 4
_exptl_absorpt_coefficient_mu 6.864
_exptl_absorpt_correction_T_max 0.876
_exptl_absorpt_correction_T_min 0.45
_exptl_absorpt_correction_type analytical
_exptl_absorpt_process_details Tompa
_exptl_crystal_colour orange
_exptl_crystal_density_diffrn 1.974
_exptl_crystal_density_meas ?
_exptl_crystal_density_method 'not measured'
_exptl_crystal_description 'square plate'
_exptl_crystal_F_000 748
_exptl_crystal_size_max .40
_exptl_crystal_size_mid .22
_exptl_crystal_size_min .03
_refine_diff_density_max 0.82
_refine_diff_density_min -0.63
_refine_ls_abs_structure_details none
_refine_ls_extinction_coef -0.00000016(9)
_refine_ls_extinction_expression
;
Larson, A. C. (1967).  Acta Cryst. 23, p. 664.  Eq. (3)
;
_refine_ls_extinction_method Zachariasen
_refine_ls_goodness_of_fit_ref 1.8596
_refine_ls_hydrogen_treatment fixed
_refine_ls_matrix_type full
_refine_ls_number_parameters 326
_refine_ls_R_factor_gt 1.6022
_refine_ls_shift/su_max 5.672
_refine_ls_structure_factor_coef F
_refine_ls_weighting_details w^-1^=\s^2^(F)+(.03F)^2^
_refine_ls_weighting_scheme calc
_refine_ls_wR_factor_ref 0.0482
_reflns_number_gt 2291
_reflns_number_total 3381
_reflns_threshold_expression F^2^>2.33\s(F^2^)
_cod_depositor_comments
;
The following automatic conversions were performed:

'_cell_measurement_temperature' value '-170.' was changed to '103.15'
- it was converted from degrees Celsius(C) to
Kelvins(K).

'_diffrn_ambient_temperature' value '-170.' was changed
to '103.15' - it was converted from degrees Celsius(C) to Kelvins(K).

Automatic conversion script
Id: cif_fix_values 1646 2011-03-28 12:23:43Z adriana 
;
_cod_original_formula_sum 'C12 H38 B18 Br4 Co1 N1'
_cod_database_code 5000399

loop_
_symmetry_equiv_pos_as_xyz
x,y,z
-x,-y,-z

loop_
_atom_site_label
_atom_site_type_symbol
_atom_site_fract_x
_atom_site_fract_y
_atom_site_fract_z
_atom_site_U_iso_or_equiv
_atom_site_adp_type
_atom_site_occupancy
_atom_site_disorder_group
_atom_site_disorder_assembly
CO1 CO 0.75300(17) 0.70279(11) 1.2712(2) 0.0212(7) Uani 1 0 .
BR2 BR 1.04979(14) 0.61752(9) 1.59959(17) 0.0339(6) Uani 1 0 .
BR3 BR 0.61104(16) 0.89215(9) 0.9871(2) 0.0438(7) Uani 1 0 .
BR4 BR 0.67098(15) 0.52958(9) 1.04488(18) 0.0326(6) Uani 1 0 .
BR5 BR 0.57318(17) 0.90637(10) 1.4027(2) 0.0441(8) Uani 1 0 .
C6 C 0.9162(13) 0.6237(8) 1.1976(15) 0.026(5) Uani 1 0 .
C7 C 0.8028(13) 0.6931(8) 1.0462(16) 0.027(6) Uani 1 0 .
B8 B 0.7710(17) 0.7965(10) 1.108(2) 0.031(7) Uani 1 0 .
B9 B 0.8779(16) 0.7904(10) 1.322(2) 0.039(7) Uani 1 0 .
B10 B 0.9684(15) 0.6772(9) 1.3701(19) 0.023(6) Uani 1 0 .
B11 B 1.0731(16) 0.6394(11) 1.234(2) 0.035(7) Uani 1 0 .
B12 B 0.9684(17) 0.6454(11) 1.0271(19) 0.036(7) Uani 1 0 .
B13 B 0.8794(17) 0.7569(10) 0.974(2) 0.035(7) Uani 1 0 .
B14 B 0.9302(16) 0.8172(10) 1.146(2) 0.031(7) Uani 1 0 .
B15 B 1.0527(16) 0.7436(11) 1.307(2) 0.031(7) Uani 1 0 .
B16 B 1.0495(17) 0.7256(11) 1.091(2) 0.037(7) Uani 1 0 .
C17 C 0.7132(14) 0.7015(9) 1.5008(16) 0.034(6) Uani 1 0 .
C18 C 0.7320(13) 0.6064(8) 1.4129(17) 0.027(6) Uani 1 0 .
B19 B 0.6306(16) 0.6170(9) 1.216(2) 0.029(7) Uani 1 0 .
B20 B 0.5367(17) 0.7295(11) 1.172(2) 0.042(8) Uani 1 0 .
B21 B 0.5953(16) 0.7819(10) 1.365(2) 0.031(7) Uani 1 0 .
B22 B 0.554(2) 0.7346(12) 1.532(2) 0.050(9) Uani 1 0 .
B23 B 0.6451(19) 0.6229(12) 1.571(2) 0.042(8) Uani 1 0 .
B24 B 0.5919(17) 0.5710(10) 1.383(2) 0.036(8) Uani 1 0 .
B25 B 0.4633(17) 0.6510(11) 1.238(2) 0.040(8) Uani 1 0 .
B26 B 0.4391(17) 0.7532(12) 1.330(3) 0.041(9) Uani 1 0 .
B27 B 0.473(2) 0.6565(13) 1.455(3) 0.048(9) Uani 1 0 .
N28 N 0.783(6) 0.126(3) 0.236(4) 0.33(4) Uani 1 0 .
C29 C 0.845(8) 0.086(2) 0.050(6) 0.31(5) Uani 1 0 .
C30 C 0.744(5) 0.228(3) 0.232(5) 0.20(4) Uani 1 0 .
C31 C 0.713(3) 0.068(2) 0.350(6) 0.19(3) Uani 1 0 .
C32 C 0.745(4) 0.048(3) 0.938(11) 0.50(6) Uani 1 0 .
C33 C 0.685(3) 0.307(2) 0.206(4) 0.127(18) Uani 1 0 .
C34 C 0.849(11) 0.051(5) 0.520(11) 0.43(9) Uani 1 0 .
C35 C 0.993(6) 0.080(5) 0.327(10) 0.36(7) Uani 1 0 .
C36 C 0.813(5) 0.9804(19) 0.763(5) 0.25(3) Uani 1 0 .
H38 H 0.9103 0.5557 1.1893 0.038 Uiso 1 0 .
H39 H 0.7111 0.6678 0.9773 0.038 Uiso 1 0 .
H40 H 0.819 0.8469 1.4383 0.038 Uiso 1 0 .
H41 H 1.1593 0.5794 1.2986 0.038 Uiso 1 0 .
H42 H 0.9705 0.5955 0.9015 0.038 Uiso 1 0 .
H43 H 0.8353 0.7992 0.8385 0.038 Uiso 1 0 .
H44 H 0.9363 0.9016 1.1206 0.038 Uiso 1 0 .
H45 H 1.1597 0.7488 1.42 0.038 Uiso 1 0 .
H46 H 1.1588 0.7333 1.0517 0.038 Uiso 1 0 .
H47 H 0.8088 0.7055 1.6084 0.038 Uiso 1 0 .
H48 H 0.8445 0.5831 1.4482 0.038 Uiso 1 0 .
H49 H 0.4806 0.7679 1.0085 0.038 Uiso 1 0 .
H50 H 0.5404 0.7652 1.6347 0.038 Uiso 1 0 .
H51 H 0.683 0.5592 1.7057 0.038 Uiso 1 0 .
H52 H 0.6113 0.4877 1.3684 0.038 Uiso 1 0 .
H53 H 0.3709 0.6319 1.1414 0.038 Uiso 1 0 .
H54 H 0.3204 0.8162 1.2611 0.038 Uiso 1 0 .
H55 H 0.3804 0.6388 1.509 0.038 Uiso 1 0 .

loop_
_atom_type_symbol
_atom_type_description
_atom_type_scat_dispersion_real
_atom_type_scat_dispersion_imag
_atom_type_scat_source
BR Br -0.374 2.456 'International Tables Vol. IV (1974) Table 2.2B'
CO Co 0.299 0.973 'International Tables Vol. IV (1974) Table 2.2B'
N N 0.004 0.003 'International Tables Vol. IV (1974) Table 2.2B'
C C 0.002 0.002 'International Tables Vol. IV (1974) Table 2.2B'
B B 0 0.001 'International Tables Vol. IV (1974) Table 2.2B'
H H 0 0 'International Tables Vol. IV (1974) Table 2.2B'
